data_7036647
loop_
_publ_author_name
'Beil, Andreas'
'Gilliard, Robert J.'
'Gr\"utzmacher, Hansj\"org'

_publ_section_title
;
 From the parent phosphinidene-carbene adduct NHC[double bond, length as
 m-dash]PH to cationic P4-rings and P2-cycloaddition products.
;
_journal_issue 5
_journal_name_full 'Dalton transactions (Cambridge, England : 2003)'
_journal_page_first 2044
_journal_page_last 2052
_journal_paper_doi 10.1039/c5dt03014e
_journal_volume 45
_journal_year 2016
_chemical_formula_moiety 'C33 H50 Cl N3 P2'
_chemical_formula_sum 'C33 H50 Cl N3 P2'
_chemical_formula_weight 586.15
_chemical_properties_physical 'Air-sensitive, Moisture-sensitive'
_space_group_crystal_system triclinic
_space_group_IT_number 2
_space_group_name_Hall '-P 1'
_space_group_name_H-M_alt 'P -1'
_symmetry_space_group_name_Hall '-P 1'
_symmetry_space_group_name_H-M 'P -1'
_atom_sites_solution_hydrogens geom
_atom_sites_solution_primary direct
_audit_creation_date 2015-07-14
_audit_creation_method
;
Olex2 1.2
(compiled 2015.01.26 svn.r3150 for OlexSys, GUI svn.r4998)
;
_audit_update_record
;
2015-07-28 deposited with the CCDC.
2015-09-14 downloaded from the CCDC.
;
_cell_angle_alpha 83.6921(8)
_cell_angle_beta 82.8084(8)
_cell_angle_gamma 62.1884(8)
_cell_formula_units_Z 2
_cell_length_a 10.4571(2)
_cell_length_b 10.8862(2)
_cell_length_c 16.6912(3)
_cell_measurement_reflns_used 6996
_cell_measurement_temperature 100
_cell_measurement_theta_max 27.00
_cell_measurement_theta_min 2.21
_cell_volume 1664.52(5)
_computing_cell_refinement 'Bruker SAINT'
_computing_data_collection 'Bruker APEX2'
_computing_data_reduction 'Bruker SAINT'
_computing_molecular_graphics 'Olex2 (Dolomanov et al., 2009)'
_computing_publication_material 'Olex2 (Dolomanov et al., 2009)'
_computing_structure_refinement 'XL (Sheldrick, 2008)'
_computing_structure_solution 'XS (Sheldrick, 2008)'
_diffrn_ambient_temperature 100.0
_diffrn_detector 'Bruker APEX2 area detector'
_diffrn_detector_area_resol_mean 8.33
_diffrn_detector_type 'CCD area detector'
_diffrn_measured_fraction_theta_full 1.000
_diffrn_measured_fraction_theta_max 1.000
_diffrn_measurement_device 'fixed chi three-circle diffractometer'
_diffrn_measurement_device_type 'Bruker SMART Apex2'
_diffrn_measurement_method '\w and \f scans'
_diffrn_radiation_monochromator graphite
_diffrn_radiation_probe x-ray
_diffrn_radiation_type MoK\a
_diffrn_radiation_wavelength 0.71073
_diffrn_reflns_av_R_equivalents 0.0346
_diffrn_reflns_av_unetI/netI 0.0483
_diffrn_reflns_laue_measured_fraction_full 1.000
_diffrn_reflns_laue_measured_fraction_max 1.000
_diffrn_reflns_limit_h_max 13
_diffrn_reflns_limit_h_min -13
_diffrn_reflns_limit_k_max 13
_diffrn_reflns_limit_k_min -10
_diffrn_reflns_limit_l_max 21
_diffrn_reflns_limit_l_min -21
_diffrn_reflns_number 25555
_diffrn_reflns_point_group_measured_fraction_full 1.000
_diffrn_reflns_point_group_measured_fraction_max 1.000
_diffrn_reflns_theta_full 25.242
_diffrn_reflns_theta_max 27.114
_diffrn_reflns_theta_min 1.232
_diffrn_source 'microfocus sealed X-ray tube'
_diffrn_source_type 'Incoatec I\ms'
_diffrn_standards_number 0
_exptl_absorpt_coefficient_mu 0.236
_exptl_absorpt_correction_T_max 0.9443
_exptl_absorpt_correction_T_min 0.8509
_exptl_absorpt_correction_type numerical
_exptl_absorpt_process_details
;
SADABS-2012/1 (Bruker,2012) was used for absorption correction.
wR2(int) was 0.0462 before and 0.0424 after correction.
The Ratio of minimum to maximum transmission is 0.9011.
The \l/2 correction factor is 0.0015.
;
_exptl_crystal_colour 'clear yellow'
_exptl_crystal_colour_lustre clear
_exptl_crystal_colour_primary yellow
_exptl_crystal_density_diffrn 1.169
_exptl_crystal_description block
_exptl_crystal_F_000 632
_exptl_crystal_recrystallization_method 'Re-crystallisation from solvent: hexane'
_exptl_crystal_size_max 0.297
_exptl_crystal_size_mid 0.176
_exptl_crystal_size_min 0.083
_refine_diff_density_max 0.373
_refine_diff_density_min -0.292
_refine_diff_density_rms 0.055
_refine_ls_extinction_method none
_refine_ls_goodness_of_fit_ref 1.032
_refine_ls_hydrogen_treatment constr
_refine_ls_matrix_type full
_refine_ls_number_parameters 364
_refine_ls_number_reflns 7359
_refine_ls_number_restraints 0
_refine_ls_restrained_S_all 1.032
_refine_ls_R_factor_all 0.0592
_refine_ls_R_factor_gt 0.0399
_refine_ls_shift/su_max 0.001
_refine_ls_shift/su_mean 0.000
_refine_ls_structure_factor_coef Fsqd
_refine_ls_weighting_details 'w=1/[\s^2^(Fo^2^)+(0.0286P)^2^+0.8214P] where P=(Fo^2^+2Fc^2^)/3'
_refine_ls_weighting_scheme calc
_refine_ls_wR_factor_gt 0.0792
_refine_ls_wR_factor_ref 0.0867
_reflns_Friedel_coverage 0.000
_reflns_number_gt 5736
_reflns_number_total 7359
_reflns_threshold_expression 'I > 2\s(I)'
_cod_data_source_file c5dt03014e2.cif
_cod_data_source_block 2b
_cod_depositor_comments 'Adding full bibliography for 7036646--7036654.cif.'
_cod_database_code 7036647
_shelx_space_group_comment
;
The symmetry employed for this shelxl refinement is uniquely defined
by the following loop, which should always be used as a source of
symmetry information in preference to the above space-group names.
They are only intended as comments.
;
_shelx_estimated_absorpt_t_max 0.981
_shelx_estimated_absorpt_t_min 0.933
_olex2_refinement_description
;
1. Others
 Fixed Uiso: H2(0.016) H3(0.016) H6(0.021) H7(0.024) H8(0.021) H10(0.019)
 H11A(0.049) H11B(0.049) H11C(0.049) H12A(0.041) H12B(0.041) H12C(0.041)
 H13(0.02) H15A(0.041) H15B(0.041) H15C(0.041) H14A(0.03) H14B(0.03) H14C(0.03)
 H20(0.02) H19(0.024) H18(0.022) H22(0.019) H23A(0.041) H23B(0.041) H23C(0.041)
 H24A(0.037) H24B(0.037) H24C(0.037) H25(0.018) H27A(0.034) H27B(0.034)
 H27C(0.034) H26A(0.031) H26B(0.031) H26C(0.031) H31(0.02) H32A(0.04)
 H32B(0.04) H32C(0.04) H33A(0.039) H33B(0.039) H33C(0.039) H28(0.021)
 H30A(0.037) H30B(0.037) H30C(0.037) H29A(0.039) H29B(0.039) H29C(0.039)
 Fixed X: H2(0.8124) H3(0.9185) H6(0.9597) H7(0.7222) H8(0.5326) H10(1.0739)
 H11A(1.1678) H11B(1.2571) H11C(1.1097) H12A(1.0945) H12B(1.2476) H12C(1.1463)
 H13(0.5696) H15A(0.4373) H15B(0.3943) H15C(0.5516) H14A(0.4472) H14B(0.3363)
 H14C(0.3625) H20(1.312) H19(1.1756) H18(0.9284) H22(0.7211) H23A(0.6897)
 H23B(0.5565) H23C(0.6714) H24A(0.784) H24B(0.6199) H24C(0.744) H25(1.1776)
 H27A(1.2313) H27B(1.3658) H27C(1.371) H26A(1.423) H26B(1.4157) H26C(1.315)
 H31(0.8938) H32A(0.7463) H32B(0.8347) H32C(0.6893) H33A(1.0611) H33B(1.0606)
 H33C(0.98) H28(0.7439) H30A(0.5073) H30B(0.5048) H30C(0.5169) H29A(0.8652)
 H29B(0.719) H29C(0.7246)
 Fixed Y: H2(0.6442) H3(0.5493) H6(0.4087) H7(0.5397) H8(0.6175) H10(0.2994)
 H11A(0.2297) H11B(0.1484) H11C(0.144) H12A(0.5036) H12B(0.3722) H12C(0.4603)
 H13(0.5355) H15A(0.7967) H15B(0.7718) H15C(0.7594) H14A(0.4608) H14B(0.582)
 H14C(0.6168) H20(0.0328) H19(0.0118) H18(0.1578) H22(0.433) H23A(0.214)
 H23B(0.3529) H23C(0.2445) H24A(0.4865) H24B(0.5103) H24C(0.3741) H25(0.2729)
 H27A(0.043) H27B(0.0718) H27C(-0.0176) H26A(0.1475) H26B(0.2351) H26C(0.3108)
 H31(-0.069) H32A(-0.1778) H32B(-0.2506) H32C(-0.1062) H33A(-0.1137) H33B(-
 0.2556) H33C(-0.1785) H28(-0.0315) H30A(0.2285) H30B(0.1316) H30C(0.0795)
 H29A(0.0935) H29B(0.1368) H29C(0.2371)
 Fixed Z: H2(0.1843) H3(0.0512) H6(0.472) H7(0.5232) H8(0.441) H10(0.2685)
 H11A(0.4282) H11B(0.3494) H11C(0.3845) H12A(0.2715) H12B(0.2869) H12C(0.3611)
 H13(0.2336) H15A(0.3074) H15B(0.2242) H15C(0.2295) H14A(0.3428) H14B(0.2859)
 H14C(0.3712) H20(-0.0259) H19(-0.1179) H18(-0.1156) H22(0.0192) H23A(-0.0416)
 H23B(-0.0083) H23C(0.0519) H24A(-0.1177) H24B(-0.1054) H24C(-0.1466)
 H25(0.1315) H27A(0.1809) H27B(0.1887) H27C(0.1173) H26A(0.0167) H26B(0.0896)
 H26C(0.0167) H31(0.2647) H32A(0.3834) H32B(0.3021) H32C(0.2973) H33A(0.3579)
 H33B(0.3417) H33C(0.423) H28(0.4617) H30A(0.4182) H30B(0.4971) H30C(0.4092)
 H29A(0.4879) H29B(0.5462) H29C(0.4697)
;
_shelx_shelxl_version_number 2014/7
_olex2_submission_special_instructions 'No special instructions were received'

loop_
_space_group_symop_operation_xyz
'x, y, z'
'-x, -y, -z'

loop_
_atom_site_label
_atom_site_type_symbol
_atom_site_fract_x
_atom_site_fract_y
_atom_site_fract_z
_atom_site_U_iso_or_equiv
_atom_site_adp_type
_atom_site_occupancy
_atom_site_site_symmetry_order
_atom_site_calc_flag
_atom_site_refinement_flags_posn
P1 P 0.91392(5) 0.15415(4) 0.20969(3) 0.01484(11) Uani 1 1 d .
N3 N 0.77976(14) 0.05782(13) 0.35450(8) 0.0131(3) Uani 1 1 d .
Cl1 Cl 0.56690(5) 0.20306(5) 0.22557(3) 0.02362(11) Uani 1 1 d .
P2 P 0.73166(5) 0.20617(4) 0.29872(2) 0.01274(10) Uani 1 1 d .
N1 N 0.83304(14) 0.44626(13) 0.22129(8) 0.0109(3) Uani 1 1 d .
C2 C 0.84173(17) 0.55201(16) 0.17030(9) 0.0131(3) Uani 1 1 d .
H2 H 0.8124 0.6442 0.1843 0.016 Uiso 1 1 calc R
N2 N 0.92392(14) 0.36363(13) 0.10354(7) 0.0103(3) Uani 1 1 d .
C3 C 0.89882(17) 0.50061(16) 0.09795(10) 0.0129(3) Uani 1 1 d .
H3 H 0.9185 0.5493 0.0512 0.016 Uiso 1 1 calc R
C4 C 0.80075(17) 0.46188(16) 0.30772(9) 0.0118(3) Uani 1 1 d .
C5 C 0.91748(18) 0.41082(16) 0.35587(10) 0.0138(3) Uani 1 1 d .
C6 C 0.88371(19) 0.44156(17) 0.43713(10) 0.0174(4) Uani 1 1 d .
H6 H 0.9597 0.4087 0.4720 0.021 Uiso 1 1 calc R
C7 C 0.74233(19) 0.51862(18) 0.46783(10) 0.0196(4) Uani 1 1 d .
H7 H 0.7222 0.5397 0.5232 0.024 Uiso 1 1 calc R
C8 C 0.62959(19) 0.56546(17) 0.41878(10) 0.0176(4) Uani 1 1 d .
H8 H 0.5326 0.6175 0.4410 0.021 Uiso 1 1 calc R
C9 C 0.65600(17) 0.53754(16) 0.33726(9) 0.0128(3) Uani 1 1 d .
C10 C 1.07417(17) 0.33102(17) 0.32251(10) 0.0161(4) Uani 1 1 d .
H10 H 1.0739 0.2994 0.2685 0.019 Uiso 1 1 calc R
C11 C 1.1598(2) 0.2017(2) 0.37593(12) 0.0324(5) Uani 1 1 d .
H11A H 1.1678 0.2297 0.4282 0.049 Uiso 1 1 calc GR
H11B H 1.2571 0.1484 0.3494 0.049 Uiso 1 1 calc GR
H11C H 1.1097 0.1440 0.3845 0.049 Uiso 1 1 calc GR
C12 C 1.1471(2) 0.4252(2) 0.30930(12) 0.0271(4) Uani 1 1 d .
H12A H 1.0945 0.5036 0.2715 0.041 Uiso 1 1 calc GR
H12B H 1.2476 0.3722 0.2869 0.041 Uiso 1 1 calc GR
H12C H 1.1463 0.4603 0.3611 0.041 Uiso 1 1 calc GR
C13 C 0.53151(18) 0.58795(17) 0.28393(10) 0.0168(4) Uani 1 1 d .
H13 H 0.5696 0.5355 0.2336 0.020 Uiso 1 1 calc R
C15 C 0.4735(2) 0.74288(19) 0.25900(12) 0.0275(4) Uani 1 1 d .
H15A H 0.4373 0.7967 0.3074 0.041 Uiso 1 1 calc GR
H15B H 0.3943 0.7718 0.2242 0.041 Uiso 1 1 calc GR
H15C H 0.5516 0.7594 0.2295 0.041 Uiso 1 1 calc GR
C14 C 0.40839(18) 0.55931(18) 0.32457(11) 0.0202(4) Uani 1 1 d .
H14A H 0.4472 0.4608 0.3428 0.030 Uiso 1 1 calc GR
H14B H 0.3363 0.5820 0.2859 0.030 Uiso 1 1 calc GR
H14C H 0.3625 0.6168 0.3712 0.030 Uiso 1 1 calc GR
C16 C 0.99456(17) 0.26787(16) 0.03948(9) 0.0113(3) Uani 1 1 d .
C21 C 1.14520(17) 0.18455(16) 0.03776(9) 0.0126(3) Uani 1 1 d .
C20 C 1.21000(18) 0.09051(17) -0.02281(10) 0.0170(4) Uani 1 1 d .
H20 H 1.3120 0.0328 -0.0259 0.020 Uiso 1 1 calc R
C19 C 1.12962(19) 0.07918(17) -0.07835(10) 0.0201(4) Uani 1 1 d .
H19 H 1.1756 0.0118 -0.1179 0.024 Uiso 1 1 calc R
C18 C 0.98251(19) 0.16554(17) -0.07647(10) 0.0185(4) Uani 1 1 d .
H18 H 0.9284 0.1578 -0.1156 0.022 Uiso 1 1 calc R
C17 C 0.91113(17) 0.26398(16) -0.01857(9) 0.0134(3) Uani 1 1 d .
C22 C 0.75036(17) 0.36293(17) -0.02224(10) 0.0155(4) Uani 1 1 d .
H22 H 0.7211 0.4330 0.0192 0.019 Uiso 1 1 calc R
C23 C 0.6589(2) 0.2868(2) -0.00340(12) 0.0274(4) Uani 1 1 d .
H23A H 0.6897 0.2140 -0.0416 0.041 Uiso 1 1 calc GR
H23B H 0.5565 0.3529 -0.0083 0.041 Uiso 1 1 calc GR
H23C H 0.6714 0.2445 0.0519 0.041 Uiso 1 1 calc GR
C24 C 0.7220(2) 0.44040(19) -0.10547(10) 0.0250(4) Uani 1 1 d .
H24A H 0.7840 0.4865 -0.1177 0.037 Uiso 1 1 calc GR
H24B H 0.6199 0.5103 -0.1054 0.037 Uiso 1 1 calc GR
H24C H 0.7440 0.3741 -0.1466 0.037 Uiso 1 1 calc GR
C25 C 1.24004(17) 0.19421(17) 0.09626(10) 0.0151(4) Uani 1 1 d .
H25 H 1.1776 0.2729 0.1315 0.018 Uiso 1 1 calc R
C27 C 1.3082(2) 0.06084(18) 0.15070(11) 0.0226(4) Uani 1 1 d .
H27A H 1.2313 0.0430 0.1809 0.034 Uiso 1 1 calc GR
H27B H 1.3658 0.0718 0.1887 0.034 Uiso 1 1 calc GR
H27C H 1.3710 -0.0176 0.1173 0.034 Uiso 1 1 calc GR
C26 C 1.35912(19) 0.22463(18) 0.05073(11) 0.0206(4) Uani 1 1 d .
H26A H 1.4230 0.1475 0.0167 0.031 Uiso 1 1 calc GR
H26B H 1.4157 0.2351 0.0896 0.031 Uiso 1 1 calc GR
H26C H 1.3150 0.3108 0.0167 0.031 Uiso 1 1 calc GR
C31 C 0.86465(18) -0.08231(16) 0.32308(10) 0.0163(4) Uani 1 1 d .
H31 H 0.8938 -0.0690 0.2647 0.020 Uiso 1 1 calc R
C32 C 0.7758(2) -0.16131(18) 0.32682(12) 0.0268(4) Uani 1 1 d .
H32A H 0.7463 -0.1778 0.3834 0.040 Uiso 1 1 calc GR
H32B H 0.8347 -0.2506 0.3021 0.040 Uiso 1 1 calc GR
H32C H 0.6893 -0.1062 0.2973 0.040 Uiso 1 1 calc GR
C33 C 1.0040(2) -0.16488(18) 0.36519(12) 0.0262(4) Uani 1 1 d .
H33A H 1.0611 -0.1137 0.3579 0.039 Uiso 1 1 calc GR
H33B H 1.0606 -0.2556 0.3417 0.039 Uiso 1 1 calc GR
H33C H 0.9800 -0.1785 0.4230 0.039 Uiso 1 1 calc GR
C28 C 0.70958(19) 0.06609(17) 0.43805(10) 0.0177(4) Uani 1 1 d .
H28 H 0.7439 -0.0315 0.4617 0.021 Uiso 1 1 calc R
C30 C 0.5450(2) 0.13229(19) 0.44091(11) 0.0246(4) Uani 1 1 d .
H30A H 0.5073 0.2285 0.4182 0.037 Uiso 1 1 calc GR
H30B H 0.5048 0.1316 0.4971 0.037 Uiso 1 1 calc GR
H30C H 0.5169 0.0795 0.4092 0.037 Uiso 1 1 calc GR
C29 C 0.7590(2) 0.13997(19) 0.49008(11) 0.0257(4) Uani 1 1 d .
H29A H 0.8652 0.0935 0.4879 0.039 Uiso 1 1 calc GR
H29B H 0.7190 0.1368 0.5462 0.039 Uiso 1 1 calc GR
H29C H 0.7246 0.2371 0.4697 0.039 Uiso 1 1 calc GR
C1 C 0.88286(16) 0.32767(16) 0.18004(9) 0.0108(3) Uani 1 1 d .

loop_
_atom_site_aniso_label
_atom_site_aniso_U_11
_atom_site_aniso_U_22
_atom_site_aniso_U_33
_atom_site_aniso_U_23
_atom_site_aniso_U_13
_atom_site_aniso_U_12
P1 0.0165(2) 0.0118(2) 0.0161(2) -0.00259(17) 0.00411(18) -0.00732(18)
N3 0.0154(7) 0.0115(7) 0.0116(7) -0.0010(5) 0.0004(6) -0.0058(6)
Cl1 0.0170(2) 0.0333(3) 0.0212(2) 0.00025(19) -0.00580(18) -0.01148(19)
P2 0.0135(2) 0.0117(2) 0.0127(2) -0.00029(16) -0.00024(17) -0.00581(17)
N1 0.0121(7) 0.0109(7) 0.0094(6) -0.0010(5) -0.0001(5) -0.0054(5)
C2 0.0144(8) 0.0102(8) 0.0147(8) 0.0003(6) -0.0009(7) -0.0058(7)
N2 0.0106(7) 0.0114(6) 0.0091(6) -0.0014(5) -0.0002(5) -0.0050(5)
C3 0.0142(8) 0.0107(8) 0.0133(8) 0.0010(6) -0.0002(7) -0.0058(7)
C4 0.0177(9) 0.0112(8) 0.0081(8) -0.0013(6) 0.0005(6) -0.0083(7)
C5 0.0178(9) 0.0125(8) 0.0137(8) -0.0005(6) -0.0015(7) -0.0092(7)
C6 0.0215(9) 0.0202(9) 0.0140(8) 0.0000(7) -0.0058(7) -0.0116(7)
C7 0.0265(10) 0.0240(9) 0.0110(8) -0.0051(7) 0.0017(7) -0.0138(8)
C8 0.0186(9) 0.0179(9) 0.0151(8) -0.0057(7) 0.0053(7) -0.0080(7)
C9 0.0155(8) 0.0102(8) 0.0138(8) -0.0007(6) 0.0005(7) -0.0073(7)
C10 0.0140(9) 0.0186(9) 0.0152(8) -0.0013(7) -0.0036(7) -0.0065(7)
C11 0.0217(11) 0.0289(11) 0.0343(11) 0.0061(9) -0.0035(9) -0.0029(8)
C12 0.0195(10) 0.0328(11) 0.0320(11) -0.0052(9) 0.0018(8) -0.0149(9)
C13 0.0144(9) 0.0181(9) 0.0147(8) -0.0029(7) -0.0001(7) -0.0047(7)
C15 0.0206(10) 0.0247(10) 0.0331(11) 0.0075(8) -0.0046(8) -0.0083(8)
C14 0.0147(9) 0.0217(9) 0.0229(9) -0.0023(7) 0.0002(7) -0.0074(7)
C16 0.0136(8) 0.0109(8) 0.0092(8) -0.0009(6) 0.0018(6) -0.0061(6)
C21 0.0148(8) 0.0120(8) 0.0115(8) 0.0018(6) -0.0007(6) -0.0072(7)
C20 0.0123(9) 0.0149(8) 0.0202(9) -0.0027(7) 0.0012(7) -0.0033(7)
C19 0.0219(10) 0.0186(9) 0.0166(9) -0.0085(7) 0.0019(7) -0.0059(7)
C18 0.0196(9) 0.0209(9) 0.0162(9) -0.0057(7) -0.0031(7) -0.0089(7)
C17 0.0141(8) 0.0142(8) 0.0126(8) -0.0004(6) -0.0005(7) -0.0073(7)
C22 0.0141(9) 0.0183(9) 0.0135(8) -0.0035(7) -0.0018(7) -0.0065(7)
C23 0.0160(10) 0.0277(10) 0.0384(12) -0.0001(9) -0.0019(8) -0.0106(8)
C24 0.0258(10) 0.0238(10) 0.0200(9) 0.0001(8) -0.0050(8) -0.0064(8)
C25 0.0125(8) 0.0164(8) 0.0156(8) -0.0019(7) -0.0024(7) -0.0055(7)
C27 0.0187(9) 0.0265(10) 0.0222(10) 0.0043(8) -0.0060(8) -0.0103(8)
C26 0.0170(9) 0.0226(9) 0.0245(10) 0.0029(8) -0.0052(8) -0.0111(8)
C31 0.0202(9) 0.0116(8) 0.0151(8) -0.0022(7) 0.0007(7) -0.0059(7)
C32 0.0325(11) 0.0184(9) 0.0340(11) -0.0055(8) -0.0017(9) -0.0148(8)
C33 0.0237(10) 0.0166(9) 0.0320(11) -0.0012(8) -0.0045(8) -0.0035(8)
C28 0.0220(10) 0.0152(8) 0.0134(8) 0.0023(7) 0.0006(7) -0.0075(7)
C30 0.0253(10) 0.0252(10) 0.0230(10) -0.0011(8) 0.0065(8) -0.0135(8)
C29 0.0328(11) 0.0292(10) 0.0145(9) -0.0057(8) 0.0007(8) -0.0135(9)
C1 0.0073(8) 0.0138(8) 0.0104(8) -0.0016(6) -0.0013(6) -0.0038(6)

loop_
_atom_type_symbol
_atom_type_description
_atom_type_scat_dispersion_real
_atom_type_scat_dispersion_imag
_atom_type_scat_source
C C 0.0033 0.0016 'International Tables Vol C Tables 4.2.6.8 and 6.1.1.4'
H H 0.0000 0.0000 'International Tables Vol C Tables 4.2.6.8 and 6.1.1.4'
N N 0.0061 0.0033 'International Tables Vol C Tables 4.2.6.8 and 6.1.1.4'
P P 0.1023 0.0942 'International Tables Vol C Tables 4.2.6.8 and 6.1.1.4'
Cl Cl 0.1484 0.1585 'International Tables Vol C Tables 4.2.6.8 and 6.1.1.4'

loop_
_geom_angle_atom_site_label_1
_geom_angle_atom_site_label_2
_geom_angle_atom_site_label_3
_geom_angle
C1 P1 P2 97.14(5)
C31 N3 P2 124.84(11)
C31 N3 C28 117.01(13)
C28 N3 P2 117.10(10)
P1 P2 Cl1 100.90(2)
N3 P2 P1 102.04(5)
N3 P2 Cl1 101.17(5)
C2 N1 C4 120.43(12)
C1 N1 C2 110.19(13)
C1 N1 C4 128.41(13)
N1 C2 H2 126.2
C3 C2 N1 107.50(14)
C3 C2 H2 126.2
C3 N2 C16 124.82(13)
C1 N2 C3 110.54(12)
C1 N2 C16 124.47(13)
C2 C3 N2 107.46(14)
C2 C3 H3 126.3
N2 C3 H3 126.3
C5 C4 N1 117.93(14)
C9 C4 N1 118.23(13)
C9 C4 C5 123.59(14)
C4 C5 C10 122.89(14)
C6 C5 C4 116.58(15)
C6 C5 C10 120.48(14)
C5 C6 H6 119.3
C7 C6 C5 121.30(15)
C7 C6 H6 119.3
C6 C7 H7 119.7
C6 C7 C8 120.52(15)
C8 C7 H7 119.7
C7 C8 H8 119.5
C7 C8 C9 120.97(16)
C9 C8 H8 119.5
C4 C9 C13 122.30(14)
C8 C9 C4 117.01(14)
C8 C9 C13 120.69(15)
C5 C10 H10 107.5
C5 C10 C11 112.27(15)
C5 C10 C12 110.71(14)
C11 C10 H10 107.5
C12 C10 H10 107.5
C12 C10 C11 111.03(15)
C10 C11 H11A 109.5
C10 C11 H11B 109.5
C10 C11 H11C 109.5
H11A C11 H11B 109.5
H11A C11 H11C 109.5
H11B C11 H11C 109.5
C10 C12 H12A 109.5
C10 C12 H12B 109.5
C10 C12 H12C 109.5
H12A C12 H12B 109.5
H12A C12 H12C 109.5
H12B C12 H12C 109.5
C9 C13 H13 107.7
C9 C13 C15 111.52(14)
C9 C13 C14 111.95(14)
C15 C13 H13 107.7
C14 C13 H13 107.7
C14 C13 C15 109.96(14)
C13 C15 H15A 109.5
C13 C15 H15B 109.5
C13 C15 H15C 109.5
H15A C15 H15B 109.5
H15A C15 H15C 109.5
H15B C15 H15C 109.5
C13 C14 H14A 109.5
C13 C14 H14B 109.5
C13 C14 H14C 109.5
H14A C14 H14B 109.5
H14A C14 H14C 109.5
H14B C14 H14C 109.5
C21 C16 N2 118.08(13)
C17 C16 N2 119.15(13)
C17 C16 C21 122.75(14)
C16 C21 C25 123.87(14)
C20 C21 C16 117.07(14)
C20 C21 C25 119.05(14)
C21 C20 H20 119.2
C19 C20 C21 121.50(15)
C19 C20 H20 119.2
C20 C19 H19 120.0
C18 C19 C20 119.94(15)
C18 C19 H19 120.0
C19 C18 H18 119.2
C19 C18 C17 121.56(15)
C17 C18 H18 119.2
C16 C17 C22 123.42(14)
C18 C17 C16 117.03(14)
C18 C17 C22 119.53(14)
C17 C22 H22 108.2
C17 C22 C24 110.27(14)
C23 C22 C17 111.58(14)
C23 C22 H22 108.2
C23 C22 C24 110.23(14)
C24 C22 H22 108.2
C22 C23 H23A 109.5
C22 C23 H23B 109.5
C22 C23 H23C 109.5
H23A C23 H23B 109.5
H23A C23 H23C 109.5
H23B C23 H23C 109.5
C22 C24 H24A 109.5
C22 C24 H24B 109.5
C22 C24 H24C 109.5
H24A C24 H24B 109.5
H24A C24 H24C 109.5
H24B C24 H24C 109.5
C21 C25 H25 108.2
C21 C25 C27 111.64(14)
C21 C25 C26 110.87(14)
C27 C25 H25 108.2
C26 C25 H25 108.2
C26 C25 C27 109.72(14)
C25 C27 H27A 109.5
C25 C27 H27B 109.5
C25 C27 H27C 109.5
H27A C27 H27B 109.5
H27A C27 H27C 109.5
H27B C27 H27C 109.5
C25 C26 H26A 109.5
C25 C26 H26B 109.5
C25 C26 H26C 109.5
H26A C26 H26B 109.5
H26A C26 H26C 109.5
H26B C26 H26C 109.5
N3 C31 H31 106.9
N3 C31 C32 112.60(14)
N3 C31 C33 110.89(13)
C32 C31 H31 106.9
C33 C31 H31 106.9
C33 C31 C32 112.13(15)
C31 C32 H32A 109.5
C31 C32 H32B 109.5
C31 C32 H32C 109.5
H32A C32 H32B 109.5
H32A C32 H32C 109.5
H32B C32 H32C 109.5
C31 C33 H33A 109.5
C31 C33 H33B 109.5
C31 C33 H33C 109.5
H33A C33 H33B 109.5
H33A C33 H33C 109.5
H33B C33 H33C 109.5
N3 C28 H28 107.1
N3 C28 C30 113.00(14)
N3 C28 C29 110.53(14)
C30 C28 H28 107.1
C30 C28 C29 111.56(14)
C29 C28 H28 107.1
C28 C30 H30A 109.5
C28 C30 H30B 109.5
C28 C30 H30C 109.5
H30A C30 H30B 109.5
H30A C30 H30C 109.5
H30B C30 H30C 109.5
C28 C29 H29A 109.5
C28 C29 H29B 109.5
C28 C29 H29C 109.5
H29A C29 H29B 109.5
H29A C29 H29C 109.5
H29B C29 H29C 109.5
N1 C1 P1 133.55(12)
N2 C1 P1 121.87(11)
N2 C1 N1 104.29(13)

loop_
_geom_bond_atom_site_label_1
_geom_bond_atom_site_label_2
_geom_bond_distance
P1 P2 2.1518(6)
P1 C1 1.7835(16)
N3 P2 1.6604(14)
N3 C31 1.4785(19)
N3 C28 1.484(2)
Cl1 P2 2.2474(6)
N1 C2 1.386(2)
N1 C4 1.4499(19)
N1 C1 1.3748(19)
C2 H2 0.9500
C2 C3 1.336(2)
N2 C3 1.383(2)
N2 C16 1.4506(19)
N2 C1 1.370(2)
C3 H3 0.9500
C4 C5 1.400(2)
C4 C9 1.397(2)
C5 C6 1.395(2)
C5 C10 1.516(2)
C6 H6 0.9500
C6 C7 1.378(2)
C7 H7 0.9500
C7 C8 1.382(2)
C8 H8 0.9500
C8 C9 1.392(2)
C9 C13 1.518(2)
C10 H10 1.0000
C10 C11 1.525(2)
C10 C12 1.523(2)
C11 H11A 0.9800
C11 H11B 0.9800
C11 H11C 0.9800
C12 H12A 0.9800
C12 H12B 0.9800
C12 H12C 0.9800
C13 H13 1.0000
C13 C15 1.530(2)
C13 C14 1.525(2)
C15 H15A 0.9800
C15 H15B 0.9800
C15 H15C 0.9800
C14 H14A 0.9800
C14 H14B 0.9800
C14 H14C 0.9800
C16 C21 1.402(2)
C16 C17 1.399(2)
C21 C20 1.392(2)
C21 C25 1.520(2)
C20 H20 0.9500
C20 C19 1.378(2)
C19 H19 0.9500
C19 C18 1.377(2)
C18 H18 0.9500
C18 C17 1.393(2)
C17 C22 1.520(2)
C22 H22 1.0000
C22 C23 1.519(2)
C22 C24 1.530(2)
C23 H23A 0.9800
C23 H23B 0.9800
C23 H23C 0.9800
C24 H24A 0.9800
C24 H24B 0.9800
C24 H24C 0.9800
C25 H25 1.0000
C25 C27 1.532(2)
C25 C26 1.527(2)
C27 H27A 0.9800
C27 H27B 0.9800
C27 H27C 0.9800
C26 H26A 0.9800
C26 H26B 0.9800
C26 H26C 0.9800
C31 H31 1.0000
C31 C32 1.525(2)
C31 C33 1.523(2)
C32 H32A 0.9800
C32 H32B 0.9800
C32 H32C 0.9800
C33 H33A 0.9800
C33 H33B 0.9800
C33 H33C 0.9800
C28 H28 1.0000
C28 C30 1.521(2)
C28 C29 1.524(2)
C30 H30A 0.9800
C30 H30B 0.9800
C30 H30C 0.9800
C29 H29A 0.9800
C29 H29B 0.9800
C29 H29C 0.9800

loop_
_geom_torsion_atom_site_label_1
_geom_torsion_atom_site_label_2
_geom_torsion_atom_site_label_3
_geom_torsion_atom_site_label_4
_geom_torsion
P2 P1 C1 N1 36.63(16)
P2 P1 C1 N2 -150.67(12)
P2 N3 C31 C32 -111.99(15)
P2 N3 C31 C33 121.46(14)
P2 N3 C28 C30 57.86(17)
P2 N3 C28 C29 -67.95(16)
N1 C2 C3 N2 0.75(17)
N1 C4 C5 C6 172.76(14)
N1 C4 C5 C10 -4.8(2)
N1 C4 C9 C8 -172.36(14)
N1 C4 C9 C13 7.7(2)
C2 N1 C4 C5 -93.41(18)
C2 N1 C4 C9 81.04(19)
C2 N1 C1 P1 174.57(13)
C2 N1 C1 N2 0.96(16)
N2 C16 C21 C20 178.13(14)
N2 C16 C21 C25 -3.5(2)
N2 C16 C17 C18 -176.86(15)
N2 C16 C17 C22 4.7(2)
C3 N2 C16 C21 91.97(18)
C3 N2 C16 C17 -86.9(2)
C3 N2 C1 P1 -175.04(11)
C3 N2 C1 N1 -0.50(16)
C4 N1 C2 C3 168.51(14)
C4 N1 C1 P1 6.0(3)
C4 N1 C1 N2 -167.58(14)
C4 C5 C6 C7 -0.1(2)
C4 C5 C10 C11 -134.70(17)
C4 C5 C10 C12 100.60(18)
C4 C9 C13 C15 -102.19(18)
C4 C9 C13 C14 134.14(16)
C5 C4 C9 C8 1.8(2)
C5 C4 C9 C13 -178.21(15)
C5 C6 C7 C8 1.2(3)
C6 C5 C10 C11 47.9(2)
C6 C5 C10 C12 -76.8(2)
C6 C7 C8 C9 -0.8(3)
C7 C8 C9 C4 -0.6(2)
C7 C8 C9 C13 179.32(16)
C8 C9 C13 C15 77.8(2)
C8 C9 C13 C14 -45.8(2)
C9 C4 C5 C6 -1.4(2)
C9 C4 C5 C10 -178.90(15)
C10 C5 C6 C7 177.45(16)
C16 N2 C3 C2 -175.56(14)
C16 N2 C1 P1 0.4(2)
C16 N2 C1 N1 174.92(13)
C16 C21 C20 C19 -0.4(3)
C16 C21 C25 C27 114.73(17)
C16 C21 C25 C26 -122.60(17)
C16 C17 C22 C23 -113.55(18)
C16 C17 C22 C24 123.59(17)
C21 C16 C17 C18 4.4(2)
C21 C16 C17 C22 -174.04(15)
C21 C20 C19 C18 2.4(3)
C20 C21 C25 C27 -66.9(2)
C20 C21 C25 C26 55.7(2)
C20 C19 C18 C17 -1.0(3)
C19 C18 C17 C16 -2.3(3)
C19 C18 C17 C22 176.21(16)
C18 C17 C22 C23 68.1(2)
C18 C17 C22 C24 -54.8(2)
C17 C16 C21 C20 -3.1(2)
C17 C16 C21 C25 175.28(15)
C25 C21 C20 C19 -178.82(16)
C31 N3 P2 P1 -34.10(14)
C31 N3 P2 Cl1 69.73(13)
C31 N3 C28 C30 -111.00(16)
C31 N3 C28 C29 123.19(15)
C28 N3 P2 P1 158.00(11)
C28 N3 P2 Cl1 -98.17(11)
C28 N3 C31 C32 55.92(18)
C28 N3 C31 C33 -70.63(19)
C1 N1 C2 C3 -1.10(18)
C1 N1 C4 C5 74.1(2)
C1 N1 C4 C9 -111.44(18)
C1 N2 C3 C2 -0.16(18)
C1 N2 C16 C21 -82.8(2)
C1 N2 C16 C17 98.38(18)
